data_4313624
loop_
_publ_author_name
'Alexander M. Khenkin'
'Linda J. W. Shimon'
'Ronny Neumann'

_publ_section_title
;
 Preparation and Characterization of New Ruthenium and Osmium Containing
 Polyoxometalates, [M(DMSO)3Mo7O24]4- (M = Ru(II), Os(II)), and Their Use
 as Catalysts for the Aerobic Oxidation of Alcohols
;
_journal_name_full 'Inorganic Chemistry'
_journal_page_first 3331
_journal_page_last 3339
_journal_paper_doi 10.1021/ic026003p
_journal_volume 42
_journal_year 2003
_chemical_formula_sum 'C6 Mo7 N4 O33.5 Os S3'
_chemical_formula_weight 1622.06
_chemical_name_systematic
;
 ?
;
_space_group_IT_number 15
_symmetry_cell_setting monoclinic
_symmetry_space_group_name_Hall '-C 2yc'
_symmetry_space_group_name_H-M 'C 1 2/c 1'
_atom_sites_solution_hydrogens geom
_atom_sites_solution_primary direct
_atom_sites_solution_secondary difmap
_audit_creation_method SHELXL-97
_cell_angle_alpha 90.00
_cell_angle_beta 124.23(3)
_cell_angle_gamma 90.00
_cell_formula_units_Z 8
_cell_length_a 36.387(7)
_cell_length_b 12.248(2)
_cell_length_c 22.342(5)
_cell_measurement_temperature 293(2)
_cell_volume 8232(4)
_computing_structure_refinement 'SHELXL-97 (Sheldrick, 1997)'
_computing_structure_solution 'SHELXS-97 (Sheldrick, 1990)'
_diffrn_ambient_temperature 293(2)
_diffrn_measured_fraction_theta_full 0.998
_diffrn_measured_fraction_theta_max 0.998
_diffrn_radiation_monochromator graphite
_diffrn_radiation_source 'fine-focus sealed tube'
_diffrn_radiation_type MoK\a
_diffrn_radiation_wavelength 0.71073
_diffrn_reflns_av_R_equivalents 0.0000
_diffrn_reflns_av_sigmaI/netI 0.0207
_diffrn_reflns_limit_h_max 42
_diffrn_reflns_limit_h_min 0
_diffrn_reflns_limit_k_max 14
_diffrn_reflns_limit_k_min 0
_diffrn_reflns_limit_l_max 21
_diffrn_reflns_limit_l_min -26
_diffrn_reflns_number 7022
_diffrn_reflns_theta_full 24.71
_diffrn_reflns_theta_max 24.71
_diffrn_reflns_theta_min 2.34
_exptl_absorpt_coefficient_mu 5.387
_exptl_crystal_density_diffrn 2.618
_exptl_crystal_density_method 'not measured'
_exptl_crystal_F_000 6000
_refine_diff_density_max 5.722
_refine_diff_density_min -1.967
_refine_diff_density_rms 0.455
_refine_ls_extinction_method none
_refine_ls_goodness_of_fit_ref 1.245
_refine_ls_hydrogen_treatment mixed
_refine_ls_matrix_type full
_refine_ls_number_parameters 439
_refine_ls_number_reflns 7022
_refine_ls_number_restraints 0
_refine_ls_restrained_S_all 1.245
_refine_ls_R_factor_all 0.0584
_refine_ls_R_factor_gt 0.0554
_refine_ls_shift/su_max 0.003
_refine_ls_shift/su_mean 0.000
_refine_ls_structure_factor_coef Fsqd
_refine_ls_weighting_details 'calc w=1/[\s^2^(Fo^2^)+(0.0799P)^2^+525.5947P] where P=(Fo^2^+2Fc^2^)/3'
_refine_ls_weighting_scheme calc
_refine_ls_wR_factor_gt 0.1655
_refine_ls_wR_factor_ref 0.1695
_reflns_number_gt 6759
_reflns_number_total 7022
_reflns_threshold_expression >2sigma(I)
_cod_data_source_file ic026003psi20021219_041730.cif
_cod_data_source_block n282
_cod_original_cell_volume 8232(3)
_cod_original_formula_sum 'C6 Mo7 N4 O33.50 Os S3'
_cod_database_code 4313624

loop_
_symmetry_equiv_pos_as_xyz
'x, y, z'
'-x, y, -z+1/2'
'x+1/2, y+1/2, z'
'-x+1/2, y+1/2, -z+1/2'
'-x, -y, -z'
'x, -y, z-1/2'
'-x+1/2, -y+1/2, -z'
'x+1/2, -y+1/2, z-1/2'

loop_
_atom_site_label
_atom_site_type_symbol
_atom_site_fract_x
_atom_site_fract_y
_atom_site_fract_z
_atom_site_U_iso_or_equiv
_atom_site_adp_type
_atom_site_occupancy
_atom_site_symmetry_multiplicity
_atom_site_calc_flag
_atom_site_refinement_flags
_atom_site_disorder_assembly
_atom_site_disorder_group
Os1 Os 0.103829(14) 0.21521(4) 0.13136(2) 0.00870(16) Uani 1 1 d . . .
Mo2 Mo 0.08529(3) -0.01769(8) 0.20614(5) 0.0085(2) Uani 1 1 d . . .
Mo3 Mo 0.17112(3) -0.03618(9) 0.18110(6) 0.0104(2) Uani 1 1 d . . .
Mo4 Mo 0.16967(3) 0.15640(8) 0.32826(5) 0.0093(2) Uani 1 1 d . . .
Mo5 Mo 0.20017(3) -0.09354(9) 0.34264(5) 0.0106(2) Uani 1 1 d . . .
Mo6 Mo 0.11867(4) -0.25727(9) 0.20295(6) 0.0127(3) Uani 1 1 d . . .
Mo7 Mo 0.14284(4) -0.29171(9) 0.36593(6) 0.0129(3) Uani 1 1 d . . .
Mo8 Mo 0.11610(3) -0.03858(9) 0.36998(6) 0.0123(2) Uani 1 1 d . . .
O1 O 0.1559(3) 0.2331(7) 0.3788(5) 0.0143(18) Uani 1 1 d . . .
O2 O 0.1428(3) 0.2268(6) 0.2437(5) 0.0115(18) Uani 1 1 d . . .
O3 O 0.1020(3) 0.0651(7) 0.2913(4) 0.0100(17) Uani 1 1 d . . .
O4 O 0.0353(3) -0.0701(7) 0.1793(5) 0.0150(18) Uani 1 1 d . . .
O5 O 0.1831(3) 0.0112(7) 0.3882(4) 0.0132(18) Uani 1 1 d . . .
O6 O 0.1628(3) -0.1259(7) 0.1138(5) 0.0177(19) Uani 1 1 d . . .
O7 O 0.2257(3) 0.0078(8) 0.2234(5) 0.019(2) Uani 1 1 d . . .
O8 O 0.1494(3) -0.3410(7) 0.2896(5) 0.0134(18) Uani 1 1 d . . .
O9 O 0.0704(3) 0.0962(7) 0.1483(4) 0.0118(17) Uani 1 1 d . . .
O10 O 0.0653(3) -0.2960(7) 0.1699(5) 0.018(2) Uani 1 1 d . . .
O11 O 0.1467(3) -0.1665(7) 0.4229(5) 0.0154(19) Uani 1 1 d . . .
O12 O 0.0884(3) -0.3296(8) 0.3278(5) 0.021(2) Uani 1 1 d . . .
O13 O 0.2537(3) -0.0520(7) 0.3775(5) 0.0161(19) Uani 1 1 d . . .
O14 O 0.0620(3) -0.0778(8) 0.3325(5) 0.019(2) Uani 1 1 d . . .
O15 O 0.1029(3) -0.1111(7) 0.1565(4) 0.0124(18) Uani 1 1 d . . .
O16 O 0.1276(3) 0.0486(8) 0.4382(5) 0.019(2) Uani 1 1 d . . .
O17 O 0.1399(3) 0.0829(7) 0.1326(4) 0.0120(18) Uani 1 1 d . . .
O18 O 0.2254(3) 0.1841(8) 0.3663(5) 0.0167(19) Uani 1 1 d . . .
O19 O 0.1619(3) 0.0199(7) 0.2626(4) 0.0104(17) Uani 1 1 d . . .
O20 O 0.1316(4) -0.3256(8) 0.1512(5) 0.024(2) Uani 1 1 d . . .
O21 O 0.2058(3) -0.2093(7) 0.3936(4) 0.0133(18) Uani 1 1 d . . .
O22 O 0.1225(3) -0.1398(7) 0.2879(4) 0.0126(17) Uani 1 1 d . . .
O23 O 0.1851(3) -0.1639(7) 0.2541(5) 0.0123(18) Uani 1 1 d . . .
O24 O 0.1733(3) -0.3865(8) 0.4313(5) 0.021(2) Uani 1 1 d . . .
S1 S 0.15190(10) 0.3237(2) 0.12600(16) 0.0113(6) Uani 1 1 d . . .
O100 O 0.1453(3) 0.4446(7) 0.1173(5) 0.0177(19) Uani 1 1 d . . .
C101 C 0.2057(4) 0.3004(12) 0.2059(7) 0.022(3) Uani 1 1 d . . .
C102 C 0.1612(5) 0.2786(12) 0.0594(8) 0.022(3) Uiso 1 1 d . . .
S2 S 0.06402(10) 0.3505(2) 0.13739(17) 0.0125(6) Uani 1 1 d . . .
O200 O 0.0345(3) 0.4200(8) 0.0725(5) 0.022(2) Uani 1 1 d . . .
C201 C 0.0303(5) 0.2964(12) 0.1654(8) 0.022(3) Uiso 1 1 d . . .
C202 C 0.0981(5) 0.4400(12) 0.2113(8) 0.022(3) Uiso 1 1 d . . .
S3 S 0.05716(10) 0.1950(3) 0.01114(17) 0.0178(7) Uani 1 1 d . . .
O300 O 0.0571(3) 0.2756(11) -0.0383(6) 0.038(3) Uani 1 1 d . . .
C301 C 0.0648(5) 0.0643(16) -0.0150(8) 0.036(4) Uani 1 1 d . . .
C302 C 0.0013(5) 0.1806(12) -0.0135(8) 0.023(3) Uiso 1 1 d . . .
N1 N 0.0715(4) 0.2582(9) 0.3553(6) 0.016(2) Uani 1 1 d . . .
N2 N 0.0808(3) 0.2207(8) 0.4909(6) 0.013(2) Uani 1 1 d . . .
N3 N 0.2200(6) 0.5153(13) 0.3278(9) 0.046(4) Uani 1 1 d . . .
N4 N 0.0666(4) 0.4440(12) 0.5033(9) 0.041(4) Uani 1 1 d . . .
O51 O 0.1930(5) 0.8038(13) 0.0306(9) 0.062(4) Uiso 1 1 d . . .
O52 O 0.2952(7) 0.1249(17) 0.3519(11) 0.091(6) Uiso 1 1 d . . .
O53 O 0.2329(8) 0.616(2) -0.0270(13) 0.107(7) Uiso 1 1 d . . .
O54 O 0.0864(8) 0.468(2) 0.3938(13) 0.108(7) Uiso 1 1 d . . .
O55 O -0.0008(8) -0.380(2) 0.1771(13) 0.112(7) Uiso 1 1 d . . .
O57 O 0.2655(8) 0.603(2) 0.4614(12) 0.104(7) Uiso 1 1 d . . .
O56 O 0.0000 0.1269(14) 0.2500 0.039(4) Uiso 1 2 d S . .

loop_
_atom_site_aniso_label
_atom_site_aniso_U_11
_atom_site_aniso_U_22
_atom_site_aniso_U_33
_atom_site_aniso_U_23
_atom_site_aniso_U_13
_atom_site_aniso_U_12
Os1 0.0055(3) 0.0103(3) 0.0077(3) 0.00161(17) 0.0021(2) 0.00142(17)
Mo2 0.0056(5) 0.0085(5) 0.0088(5) -0.0008(4) 0.0026(4) -0.0005(4)
Mo3 0.0079(5) 0.0111(5) 0.0122(5) 0.0012(4) 0.0055(4) 0.0015(4)
Mo4 0.0062(5) 0.0088(5) 0.0078(5) 0.0002(4) 0.0008(4) -0.0001(4)
Mo5 0.0071(5) 0.0102(5) 0.0111(5) 0.0028(4) 0.0030(4) 0.0017(4)
Mo6 0.0163(6) 0.0072(5) 0.0128(5) -0.0001(4) 0.0072(5) -0.0004(4)
Mo7 0.0111(5) 0.0120(5) 0.0120(5) 0.0026(4) 0.0042(5) -0.0010(4)
Mo8 0.0108(5) 0.0141(5) 0.0121(5) 0.0029(4) 0.0065(4) 0.0010(4)
O1 0.017(5) 0.009(4) 0.011(4) 0.000(3) 0.005(4) 0.006(4)
O2 0.014(4) 0.003(4) 0.015(4) 0.000(3) 0.007(4) 0.002(3)
O3 0.006(4) 0.011(4) 0.007(4) -0.004(3) 0.000(3) -0.001(3)
O4 0.012(4) 0.016(5) 0.014(4) -0.003(4) 0.006(4) -0.003(4)
O5 0.008(4) 0.017(5) 0.010(4) 0.005(4) 0.002(3) -0.001(3)
O6 0.024(5) 0.011(4) 0.021(5) -0.003(4) 0.015(4) 0.001(4)
O7 0.008(4) 0.022(5) 0.022(5) 0.007(4) 0.005(4) 0.006(4)
O8 0.015(4) 0.008(4) 0.017(4) -0.003(3) 0.009(4) -0.002(3)
O9 0.005(4) 0.019(5) 0.006(4) -0.003(3) 0.000(3) 0.002(3)
O10 0.014(5) 0.015(5) 0.019(5) 0.000(4) 0.005(4) -0.005(4)
O11 0.013(4) 0.016(5) 0.010(4) 0.005(4) 0.002(4) 0.002(4)
O12 0.013(5) 0.021(5) 0.023(5) -0.004(4) 0.006(4) -0.009(4)
O13 0.010(4) 0.016(5) 0.019(5) -0.001(4) 0.006(4) 0.001(4)
O14 0.009(4) 0.027(5) 0.014(4) 0.002(4) 0.003(4) -0.003(4)
O15 0.011(4) 0.013(4) 0.011(4) -0.002(3) 0.004(4) 0.000(3)
O16 0.028(5) 0.019(5) 0.015(5) -0.003(4) 0.016(4) -0.005(4)
O17 0.002(4) 0.018(5) 0.012(4) 0.004(4) 0.002(3) 0.001(3)
O18 0.005(4) 0.018(5) 0.020(5) 0.002(4) 0.003(4) -0.001(4)
O19 0.011(4) 0.008(4) 0.012(4) -0.003(3) 0.007(4) -0.004(3)
O20 0.039(6) 0.012(5) 0.031(6) 0.001(4) 0.026(5) -0.001(4)
O21 0.009(4) 0.013(4) 0.009(4) 0.004(3) -0.001(4) 0.001(3)
O22 0.009(4) 0.016(4) 0.007(4) 0.004(3) 0.002(3) 0.001(3)
O23 0.012(4) 0.007(4) 0.017(4) 0.000(3) 0.008(4) 0.003(3)
O24 0.023(5) 0.019(5) 0.014(5) 0.005(4) 0.006(4) 0.000(4)
S1 0.0108(14) 0.0112(14) 0.0109(14) 0.0010(12) 0.0055(12) -0.0003(12)
O100 0.016(5) 0.006(4) 0.031(5) 0.002(4) 0.013(4) 0.001(4)
C101 0.009(6) 0.029(8) 0.017(7) 0.007(6) -0.001(6) 0.004(6)
S2 0.0112(14) 0.0105(14) 0.0157(15) 0.0030(12) 0.0074(12) 0.0029(12)
O200 0.016(5) 0.022(5) 0.028(5) 0.016(4) 0.012(4) 0.010(4)
S3 0.0095(15) 0.0309(19) 0.0104(15) 0.0028(13) 0.0041(13) 0.0035(13)
O300 0.008(5) 0.072(9) 0.027(6) 0.024(6) 0.006(4) 0.007(5)
C301 0.011(7) 0.070(12) 0.016(7) -0.021(8) -0.001(6) 0.009(7)
N1 0.014(5) 0.019(6) 0.017(6) 0.003(5) 0.010(5) 0.008(5)
N2 0.011(5) 0.014(5) 0.014(5) 0.002(4) 0.008(5) 0.001(4)
N3 0.061(10) 0.050(10) 0.052(9) 0.020(8) 0.047(9) 0.034(8)
N4 0.022(7) 0.032(8) 0.072(11) -0.022(7) 0.029(7) -0.011(6)

loop_
_atom_type_symbol
_atom_type_description
_atom_type_scat_dispersion_real
_atom_type_scat_dispersion_imag
_atom_type_scat_source
O O 0.0106 0.0060 'International Tables Vol C Tables 4.2.6.8 and 6.1.1.4'
S S 0.1246 0.1234 'International Tables Vol C Tables 4.2.6.8 and 6.1.1.4'
Mo Mo -1.6832 0.6857 'International Tables Vol C Tables 4.2.6.8 and 6.1.1.4'
Os Os -1.2165 7.6030 'International Tables Vol C Tables 4.2.6.8 and 6.1.1.4'
C C 0.0033 0.0016 'International Tables Vol C Tables 4.2.6.8 and 6.1.1.4'
N N 0.0061 0.0033 'International Tables Vol C Tables 4.2.6.8 and 6.1.1.4'

loop_
_geom_angle_atom_site_label_1
_geom_angle_atom_site_label_2
_geom_angle_atom_site_label_3
_geom_angle
_geom_angle_site_symmetry_1
_geom_angle_site_symmetry_3
_geom_angle_publ_flag
O9 Os1 O17 83.1(3) . . ?
O9 Os1 O2 84.2(3) . . ?
O17 Os1 O2 92.3(3) . . ?
O9 Os1 S3 90.8(2) . . ?
O17 Os1 S3 88.7(2) . . ?
O2 Os1 S3 174.8(2) . . ?
O9 Os1 S1 168.8(2) . . ?
O17 Os1 S1 87.5(2) . . ?
O2 Os1 S1 90.1(2) . . ?
S3 Os1 S1 95.09(12) . . ?
O9 Os1 S2 92.5(2) . . ?
O17 Os1 S2 174.8(2) . . ?
O2 Os1 S2 84.4(2) . . ?
S3 Os1 S2 94.22(12) . . ?
S1 Os1 S2 96.55(11) . . ?
O4 Mo2 O9 102.4(4) . . ?
O4 Mo2 O3 103.3(4) . . ?
O9 Mo2 O3 95.9(4) . . ?
O4 Mo2 O15 102.1(4) . . ?
O9 Mo2 O15 96.4(4) . . ?
O3 Mo2 O15 148.6(3) . . ?
O4 Mo2 O22 94.3(4) . . ?
O9 Mo2 O22 163.3(3) . . ?
O3 Mo2 O22 80.2(3) . . ?
O15 Mo2 O22 79.8(3) . . ?
O4 Mo2 O19 166.4(4) . . ?
O9 Mo2 O19 91.2(3) . . ?
O3 Mo2 O19 75.4(3) . . ?
O15 Mo2 O19 75.6(3) . . ?
O22 Mo2 O19 72.1(3) . . ?
O4 Mo2 Mo8 89.4(3) . . ?
O9 Mo2 Mo8 132.1(3) . . ?
O3 Mo2 Mo8 36.4(3) . . ?
O15 Mo2 Mo8 126.6(3) . . ?
O22 Mo2 Mo8 47.2(2) . . ?
O19 Mo2 Mo8 81.7(2) . . ?
O4 Mo2 Mo6 89.4(3) . . ?
O9 Mo2 Mo6 132.3(3) . . ?
O3 Mo2 Mo6 126.4(2) . . ?
O15 Mo2 Mo6 36.0(3) . . ?
O22 Mo2 Mo6 46.7(2) . . ?
O19 Mo2 Mo6 80.9(2) . . ?
Mo8 Mo2 Mo6 93.42(4) . . ?
O7 Mo3 O6 104.7(4) . . ?
O7 Mo3 O17 102.5(4) . . ?
O6 Mo3 O17 104.3(4) . . ?
O7 Mo3 O23 96.1(4) . . ?
O6 Mo3 O23 92.8(4) . . ?
O17 Mo3 O23 150.3(3) . . ?
O7 Mo3 O19 96.6(4) . . ?
O6 Mo3 O19 154.2(4) . . ?
O17 Mo3 O19 84.5(4) . . ?
O23 Mo3 O19 70.4(3) . . ?
O7 Mo3 O15 164.0(4) . . ?
O6 Mo3 O15 84.7(4) . . ?
O17 Mo3 O15 87.2(3) . . ?
O23 Mo3 O15 70.2(3) . . ?
O19 Mo3 O15 71.4(3) . . ?
O7 Mo3 Mo5 84.5(3) . . ?
O6 Mo3 Mo5 128.1(3) . . ?
O17 Mo3 Mo5 123.6(3) . . ?
O23 Mo3 Mo5 35.4(2) . . ?
O19 Mo3 Mo5 39.3(2) . . ?
O15 Mo3 Mo5 79.5(2) . . ?
O18 Mo4 O1 105.1(4) . . ?
O18 Mo4 O2 102.6(4) . . ?
O1 Mo4 O2 103.8(4) . . ?
O18 Mo4 O5 93.7(4) . . ?
O1 Mo4 O5 95.3(4) . . ?
O2 Mo4 O5 150.5(4) . . ?
O18 Mo4 O19 99.0(4) . . ?
O1 Mo4 O19 152.9(4) . . ?
O2 Mo4 O19 82.5(3) . . ?
O5 Mo4 O19 70.7(3) . . ?
O18 Mo4 O3 162.6(4) . . ?
O1 Mo4 O3 82.0(4) . . ?
O2 Mo4 O3 90.9(3) . . ?
O5 Mo4 O3 69.6(3) . . ?
O19 Mo4 O3 71.5(3) . . ?
O18 Mo4 Mo5 83.9(3) . . ?
O1 Mo4 Mo5 131.1(3) . . ?
O2 Mo4 Mo5 121.2(3) . . ?
O5 Mo4 Mo5 35.8(2) . . ?
O19 Mo4 Mo5 39.4(2) . . ?
O3 Mo4 Mo5 79.6(2) . . ?
O13 Mo5 O21 104.9(4) . . ?
O13 Mo5 O23 101.1(4) . . ?
O21 Mo5 O23 99.6(4) . . ?
O13 Mo5 O5 100.5(4) . . ?
O21 Mo5 O5 98.5(4) . . ?
O23 Mo5 O5 147.1(3) . . ?
O13 Mo5 O19 103.5(4) . . ?
O21 Mo5 O19 151.6(4) . . ?
O23 Mo5 O19 75.5(3) . . ?
O5 Mo5 O19 75.5(3) . . ?
O13 Mo5 O22 175.7(4) . . ?
O21 Mo5 O22 79.4(3) . . ?
O23 Mo5 O22 78.5(3) . . ?
O5 Mo5 O22 78.1(3) . . ?
O19 Mo5 O22 72.2(3) . . ?
O13 Mo5 Mo4 90.2(3) . . ?
O21 Mo5 Mo4 137.9(3) . . ?
O23 Mo5 Mo4 116.1(2) . . ?
O5 Mo5 Mo4 39.5(2) . . ?
O19 Mo5 Mo4 41.0(2) . . ?
O22 Mo5 Mo4 86.2(2) . . ?
O13 Mo5 Mo3 91.0(3) . . ?
O21 Mo5 Mo3 138.5(3) . . ?
O23 Mo5 Mo3 39.1(2) . . ?
O5 Mo5 Mo3 116.3(2) . . ?
O19 Mo5 Mo3 41.1(2) . . ?
O22 Mo5 Mo3 86.05(19) . . ?
Mo4 Mo5 Mo3 78.61(4) . . ?
O20 Mo6 O10 104.5(5) . . ?
O20 Mo6 O8 101.5(4) . . ?
O10 Mo6 O8 99.4(4) . . ?
O20 Mo6 O15 101.4(4) . . ?
O10 Mo6 O15 95.8(4) . . ?
O8 Mo6 O15 148.2(3) . . ?
O20 Mo6 O23 88.2(4) . . ?
O10 Mo6 O23 165.3(4) . . ?
O8 Mo6 O23 84.9(3) . . ?
O15 Mo6 O23 74.1(3) . . ?
O20 Mo6 O22 162.1(4) . . ?
O10 Mo6 O22 93.3(4) . . ?
O8 Mo6 O22 76.8(3) . . ?
O15 Mo6 O22 74.7(3) . . ?
O23 Mo6 O22 73.9(3) . . ?
O20 Mo6 Mo2 136.4(3) . . ?
O10 Mo6 Mo2 84.9(3) . . ?
O8 Mo6 Mo2 119.1(3) . . ?
O15 Mo6 Mo2 35.0(2) . . ?
O23 Mo6 Mo2 80.7(2) . . ?
O22 Mo6 Mo2 42.3(2) . . ?
O24 Mo7 O12 104.7(5) . . ?
O24 Mo7 O8 101.5(4) . . ?
O12 Mo7 O8 99.0(4) . . ?
O24 Mo7 O11 101.8(4) . . ?
O12 Mo7 O11 100.1(4) . . ?
O8 Mo7 O11 144.9(4) . . ?
O24 Mo7 O21 89.9(4) . . ?
O12 Mo7 O21 165.3(4) . . ?
O8 Mo7 O21 76.9(3) . . ?
O11 Mo7 O21 77.2(3) . . ?
O24 Mo7 O22 162.3(4) . . ?
O12 Mo7 O22 93.0(4) . . ?
O8 Mo7 O22 74.9(3) . . ?
O11 Mo7 O22 74.9(3) . . ?
O21 Mo7 O22 72.4(3) . . ?
O16 Mo8 O14 104.3(5) . . ?
O16 Mo8 O11 101.3(4) . . ?
O14 Mo8 O11 100.5(4) . . ?
O16 Mo8 O3 101.7(4) . . ?
O14 Mo8 O3 95.4(4) . . ?
O11 Mo8 O3 147.8(4) . . ?
O16 Mo8 O5 88.5(4) . . ?
O14 Mo8 O5 164.4(4) . . ?
O11 Mo8 O5 85.3(3) . . ?
O3 Mo8 O5 73.1(3) . . ?
O16 Mo8 O22 162.0(4) . . ?
O14 Mo8 O22 93.6(4) . . ?
O11 Mo8 O22 76.6(3) . . ?
O3 Mo8 O22 74.5(3) . . ?
O5 Mo8 O22 73.5(3) . . ?
O16 Mo8 Mo2 136.7(3) . . ?
O14 Mo8 Mo2 84.0(3) . . ?
O11 Mo8 Mo2 119.1(3) . . ?
O3 Mo8 Mo2 35.1(2) . . ?
O5 Mo8 Mo2 80.5(2) . . ?
O22 Mo8 Mo2 42.6(2) . . ?
Mo4 O2 Os1 147.1(5) . . ?
Mo2 O3 Mo8 108.5(4) . . ?
Mo2 O3 Mo4 106.3(4) . . ?
Mo8 O3 Mo4 106.9(3) . . ?
Mo5 O5 Mo4 104.6(4) . . ?
Mo5 O5 Mo8 110.4(4) . . ?
Mo4 O5 Mo8 105.3(3) . . ?
Mo6 O8 Mo7 115.7(4) . . ?
Mo2 O9 Os1 136.2(4) . . ?
Mo8 O11 Mo7 116.2(4) . . ?
Mo2 O15 Mo6 108.9(4) . . ?
Mo2 O15 Mo3 106.0(4) . . ?
Mo6 O15 Mo3 105.5(3) . . ?
Mo3 O17 Os1 145.5(5) . . ?
Mo5 O19 Mo4 99.7(3) . . ?
Mo5 O19 Mo3 99.7(3) . . ?
Mo4 O19 Mo3 144.2(4) . . ?
Mo5 O19 Mo2 110.4(3) . . ?
Mo4 O19 Mo2 100.3(3) . . ?
Mo3 O19 Mo2 100.6(3) . . ?
Mo5 O21 Mo7 117.1(4) . . ?
Mo2 O22 Mo6 91.0(3) . . ?
Mo2 O22 Mo8 90.3(3) . . ?
Mo6 O22 Mo8 170.3(4) . . ?
Mo2 O22 Mo7 163.6(4) . . ?
Mo6 O22 Mo7 88.0(3) . . ?
Mo8 O22 Mo7 88.1(3) . . ?
Mo2 O22 Mo5 105.3(3) . . ?
Mo6 O22 Mo5 94.2(3) . . ?
Mo8 O22 Mo5 94.7(3) . . ?
Mo7 O22 Mo5 91.1(3) . . ?
Mo5 O23 Mo3 105.5(4) . . ?
Mo5 O23 Mo6 110.1(4) . . ?
Mo3 O23 Mo6 104.8(3) . . ?
O100 S1 C101 107.1(6) . . ?
O100 S1 C102 106.8(6) . . ?
C101 S1 C102 99.8(7) . . ?
O100 S1 Os1 121.2(4) . . ?
C101 S1 Os1 107.5(5) . . ?
C102 S1 Os1 112.2(5) . . ?
O200 S2 C202 107.2(6) . . ?
O200 S2 C201 106.9(6) . . ?
C202 S2 C201 99.2(7) . . ?
O200 S2 Os1 119.8(4) . . ?
C202 S2 Os1 111.9(5) . . ?
C201 S2 Os1 109.8(5) . . ?
O300 S3 C301 106.9(8) . . ?
O300 S3 C302 108.1(6) . . ?
C301 S3 C302 99.8(7) . . ?
O300 S3 Os1 120.2(5) . . ?
C301 S3 Os1 109.8(5) . . ?
C302 S3 Os1 110.1(5) . . ?

loop_
_geom_bond_atom_site_label_1
_geom_bond_atom_site_label_2
_geom_bond_distance
_geom_bond_site_symmetry_2
_geom_bond_publ_flag
Os1 O9 2.065(9) . ?
Os1 O17 2.077(9) . ?
Os1 O2 2.079(9) . ?
Os1 S3 2.242(3) . ?
Os1 S1 2.253(3) . ?
Os1 S2 2.254(3) . ?
Mo2 O4 1.690(8) . ?
Mo2 O9 1.767(9) . ?
Mo2 O3 1.927(8) . ?
Mo2 O15 1.936(8) . ?
Mo2 O22 2.150(8) . ?
Mo2 O19 2.370(8) . ?
Mo2 Mo8 3.1788(17) . ?
Mo2 Mo6 3.1919(15) . ?
Mo3 O7 1.736(9) . ?
Mo3 O6 1.746(9) . ?
Mo3 O17 1.791(8) . ?
Mo3 O23 2.106(8) . ?
Mo3 O19 2.143(8) . ?
Mo3 O15 2.402(8) . ?
Mo3 Mo5 3.2160(17) . ?
Mo4 O18 1.736(8) . ?
Mo4 O1 1.745(9) . ?
Mo4 O2 1.787(8) . ?
Mo4 O5 2.111(8) . ?
Mo4 O19 2.135(8) . ?
Mo4 O3 2.387(8) . ?
Mo4 Mo5 3.2102(15) . ?
Mo5 O13 1.718(9) . ?
Mo5 O21 1.758(8) . ?
Mo5 O23 1.931(8) . ?
Mo5 O5 1.943(9) . ?
Mo5 O19 2.065(8) . ?
Mo5 O22 2.432(8) . ?
Mo6 O20 1.694(10) . ?
Mo6 O10 1.712(9) . ?
Mo6 O8 1.902(9) . ?
Mo6 O15 1.986(9) . ?
Mo6 O23 2.312(8) . ?
Mo6 O22 2.322(9) . ?
Mo7 O24 1.700(9) . ?
Mo7 O12 1.722(9) . ?
Mo7 O8 1.945(8) . ?
Mo7 O11 1.948(9) . ?
Mo7 O21 2.247(9) . ?
Mo7 O22 2.366(8) . ?
Mo8 O16 1.710(9) . ?
Mo8 O14 1.717(9) . ?
Mo8 O11 1.899(9) . ?
Mo8 O3 1.989(8) . ?
Mo8 O5 2.317(8) . ?
Mo8 O22 2.332(9) . ?
S1 O100 1.496(9) . ?
S1 C101 1.779(13) . ?
S1 C102 1.789(15) . ?
S2 O200 1.493(9) . ?
S2 C202 1.778(14) . ?
S2 C201 1.789(14) . ?
S3 O300 1.480(11) . ?
S3 C301 1.779(17) . ?
S3 C302 1.790(14) . ?

loop_
_geom_torsion_atom_site_label_1
_geom_torsion_atom_site_label_2
_geom_torsion_atom_site_label_3
_geom_torsion_atom_site_label_4
_geom_torsion
_geom_torsion_site_symmetry_1
_geom_torsion_site_symmetry_2
_geom_torsion_site_symmetry_3
_geom_torsion_site_symmetry_4
_geom_torsion_publ_flag
O18 Mo4 Mo5 O13 -1.5(4) . . . . ?
O1 Mo4 Mo5 O13 -106.2(5) . . . . ?
O2 Mo4 Mo5 O13 99.5(4) . . . . ?
O5 Mo4 Mo5 O13 -106.4(5) . . . . ?
O19 Mo4 Mo5 O13 110.7(5) . . . . ?
O3 Mo4 Mo5 O13 -175.8(4) . . . . ?
O18 Mo4 Mo5 O21 111.2(5) . . . . ?
O1 Mo4 Mo5 O21 6.5(6) . . . . ?
O2 Mo4 Mo5 O21 -147.7(5) . . . . ?
O5 Mo4 Mo5 O21 6.3(5) . . . . ?
O19 Mo4 Mo5 O21 -136.6(5) . . . . ?
O3 Mo4 Mo5 O21 -63.1(5) . . . . ?
O18 Mo4 Mo5 O23 -104.0(4) . . . . ?
O1 Mo4 Mo5 O23 151.3(5) . . . . ?
O2 Mo4 Mo5 O23 -3.0(4) . . . . ?
O5 Mo4 Mo5 O23 151.1(5) . . . . ?
O19 Mo4 Mo5 O23 8.1(4) . . . . ?
O3 Mo4 Mo5 O23 81.7(3) . . . . ?
O18 Mo4 Mo5 O5 104.9(5) . . . . ?
O1 Mo4 Mo5 O5 0.2(5) . . . . ?
O2 Mo4 Mo5 O5 -154.1(5) . . . . ?
O19 Mo4 Mo5 O5 -143.0(5) . . . . ?
O3 Mo4 Mo5 O5 -69.4(4) . . . . ?
O18 Mo4 Mo5 O19 -112.2(5) . . . . ?
O1 Mo4 Mo5 O19 143.1(5) . . . . ?
O2 Mo4 Mo5 O19 -11.1(5) . . . . ?
O5 Mo4 Mo5 O19 143.0(5) . . . . ?
O3 Mo4 Mo5 O19 73.5(4) . . . . ?
O18 Mo4 Mo5 O22 -179.2(4) . . . . ?
O1 Mo4 Mo5 O22 76.1(4) . . . . ?
O2 Mo4 Mo5 O22 -78.2(4) . . . . ?
O5 Mo4 Mo5 O22 75.9(4) . . . . ?
O19 Mo4 Mo5 O22 -67.0(4) . . . . ?
O3 Mo4 Mo5 O22 6.5(3) . . . . ?
O18 Mo4 Mo5 Mo3 -92.5(3) . . . . ?
O1 Mo4 Mo5 Mo3 162.8(4) . . . . ?
O2 Mo4 Mo5 Mo3 8.6(3) . . . . ?
O5 Mo4 Mo5 Mo3 162.6(4) . . . . ?
O19 Mo4 Mo5 Mo3 19.7(3) . . . . ?
O3 Mo4 Mo5 Mo3 93.2(2) . . . . ?
O7 Mo3 Mo5 O13 -2.0(4) . . . . ?
O6 Mo3 Mo5 O13 102.4(5) . . . . ?
O17 Mo3 Mo5 O13 -103.5(4) . . . . ?
O23 Mo3 Mo5 O13 106.6(5) . . . . ?
O19 Mo3 Mo5 O13 -109.6(5) . . . . ?
O15 Mo3 Mo5 O13 177.0(4) . . . . ?
O7 Mo3 Mo5 O21 -116.1(5) . . . . ?
O6 Mo3 Mo5 O21 -11.6(6) . . . . ?
O17 Mo3 Mo5 O21 142.5(5) . . . . ?
O23 Mo3 Mo5 O21 -7.4(6) . . . . ?
O19 Mo3 Mo5 O21 136.4(5) . . . . ?
O15 Mo3 Mo5 O21 63.0(5) . . . . ?
O7 Mo3 Mo5 O23 -108.6(5) . . . . ?
O6 Mo3 Mo5 O23 -4.2(5) . . . . ?
O17 Mo3 Mo5 O23 149.9(5) . . . . ?
O19 Mo3 Mo5 O23 143.8(5) . . . . ?
O15 Mo3 Mo5 O23 70.4(4) . . . . ?
O7 Mo3 Mo5 O5 100.1(4) . . . . ?
O6 Mo3 Mo5 O5 -155.4(5) . . . . ?
O17 Mo3 Mo5 O5 -1.3(4) . . . . ?
O23 Mo3 Mo5 O5 -151.2(5) . . . . ?
O19 Mo3 Mo5 O5 -7.4(4) . . . . ?
O15 Mo3 Mo5 O5 -80.8(3) . . . . ?
O7 Mo3 Mo5 O19 107.6(5) . . . . ?
O6 Mo3 Mo5 O19 -148.0(5) . . . . ?
O17 Mo3 Mo5 O19 6.1(5) . . . . ?
O23 Mo3 Mo5 O19 -143.8(5) . . . . ?
O15 Mo3 Mo5 O19 -73.4(4) . . . . ?
O7 Mo3 Mo5 O22 174.8(4) . . . . ?
O6 Mo3 Mo5 O22 -80.8(4) . . . . ?
O17 Mo3 Mo5 O22 73.4(4) . . . . ?
O23 Mo3 Mo5 O22 -76.6(4) . . . . ?
O19 Mo3 Mo5 O22 67.2(4) . . . . ?
O15 Mo3 Mo5 O22 -6.1(3) . . . . ?
O7 Mo3 Mo5 Mo4 87.9(3) . . . . ?
O6 Mo3 Mo5 Mo4 -167.7(4) . . . . ?
O17 Mo3 Mo5 Mo4 -13.5(3) . . . . ?
O23 Mo3 Mo5 Mo4 -163.4(4) . . . . ?
O19 Mo3 Mo5 Mo4 -19.7(3) . . . . ?
O15 Mo3 Mo5 Mo4 -93.0(2) . . . . ?
O4 Mo2 Mo6 O20 109.8(6) . . . . ?
O9 Mo2 Mo6 O20 3.5(6) . . . . ?
O3 Mo2 Mo6 O20 -144.0(6) . . . . ?
O15 Mo2 Mo6 O20 -1.9(7) . . . . ?
O22 Mo2 Mo6 O20 -153.7(6) . . . . ?
O19 Mo2 Mo6 O20 -79.8(6) . . . . ?
Mo8 Mo2 Mo6 O20 -160.8(5) . . . . ?
O4 Mo2 Mo6 O10 4.1(4) . . . . ?
O9 Mo2 Mo6 O10 -102.3(5) . . . . ?
O3 Mo2 Mo6 O10 110.2(4) . . . . ?
O15 Mo2 Mo6 O10 -107.6(5) . . . . ?
O22 Mo2 Mo6 O10 100.5(4) . . . . ?
O19 Mo2 Mo6 O10 174.4(4) . . . . ?
Mo8 Mo2 Mo6 O10 93.4(3) . . . . ?
O4 Mo2 Mo6 O8 -93.9(4) . . . . ?
O9 Mo2 Mo6 O8 159.8(5) . . . . ?
O3 Mo2 Mo6 O8 12.2(4) . . . . ?
O15 Mo2 Mo6 O8 154.4(5) . . . . ?
O22 Mo2 Mo6 O8 2.6(4) . . . . ?
O19 Mo2 Mo6 O8 76.5(4) . . . . ?
Mo8 Mo2 Mo6 O8 -4.5(3) . . . . ?
O4 Mo2 Mo6 O15 111.7(5) . . . . ?
O9 Mo2 Mo6 O15 5.4(5) . . . . ?
O3 Mo2 Mo6 O15 -142.1(5) . . . . ?
O22 Mo2 Mo6 O15 -151.8(5) . . . . ?
O19 Mo2 Mo6 O15 -77.9(5) . . . . ?
Mo8 Mo2 Mo6 O15 -158.9(4) . . . . ?
O4 Mo2 Mo6 O23 -172.8(4) . . . . ?
O9 Mo2 Mo6 O23 80.9(4) . . . . ?
O3 Mo2 Mo6 O23 -66.6(4) . . . . ?
O15 Mo2 Mo6 O23 75.5(5) . . . . ?
O22 Mo2 Mo6 O23 -76.3(4) . . . . ?
O19 Mo2 Mo6 O23 -2.4(3) . . . . ?
Mo8 Mo2 Mo6 O23 -83.4(2) . . . . ?
O4 Mo2 Mo6 O22 -96.5(4) . . . . ?
O9 Mo2 Mo6 O22 157.2(5) . . . . ?
O3 Mo2 Mo6 O22 9.7(4) . . . . ?
O15 Mo2 Mo6 O22 151.8(5) . . . . ?
O19 Mo2 Mo6 O22 73.9(4) . . . . ?
Mo8 Mo2 Mo6 O22 -7.1(3) . . . . ?
O4 Mo2 Mo8 O16 -110.1(6) . . . . ?
O9 Mo2 Mo8 O16 -3.8(6) . . . . ?
O3 Mo2 Mo8 O16 3.6(6) . . . . ?
O15 Mo2 Mo8 O16 145.2(6) . . . . ?
O22 Mo2 Mo8 O16 153.5(6) . . . . ?
O19 Mo2 Mo8 O16 80.2(5) . . . . ?
Mo6 Mo2 Mo8 O16 160.5(5) . . . . ?
O4 Mo2 Mo8 O14 -5.5(4) . . . . ?
O9 Mo2 Mo8 O14 100.8(5) . . . . ?
O3 Mo2 Mo8 O14 108.2(5) . . . . ?
O15 Mo2 Mo8 O14 -110.2(5) . . . . ?
O22 Mo2 Mo8 O14 -101.9(5) . . . . ?
O19 Mo2 Mo8 O14 -175.2(4) . . . . ?
Mo6 Mo2 Mo8 O14 -94.9(3) . . . . ?
O4 Mo2 Mo8 O11 93.2(4) . . . . ?
O9 Mo2 Mo8 O11 -160.5(5) . . . . ?
O3 Mo2 Mo8 O11 -153.1(5) . . . . ?
O15 Mo2 Mo8 O11 -11.5(4) . . . . ?
O22 Mo2 Mo8 O11 -3.2(4) . . . . ?
O19 Mo2 Mo8 O11 -76.5(4) . . . . ?
Mo6 Mo2 Mo8 O11 3.8(3) . . . . ?
O4 Mo2 Mo8 O3 -113.7(5) . . . . ?
O9 Mo2 Mo8 O3 -7.4(5) . . . . ?
O15 Mo2 Mo8 O3 141.6(5) . . . . ?
O22 Mo2 Mo8 O3 149.9(5) . . . . ?
O19 Mo2 Mo8 O3 76.6(4) . . . . ?
Mo6 Mo2 Mo8 O3 156.9(4) . . . . ?
O4 Mo2 Mo8 O5 172.3(4) . . . . ?
O9 Mo2 Mo8 O5 -81.4(4) . . . . ?
O3 Mo2 Mo8 O5 -74.0(5) . . . . ?
O15 Mo2 Mo8 O5 67.7(4) . . . . ?
O22 Mo2 Mo8 O5 75.9(4) . . . . ?
O19 Mo2 Mo8 O5 2.7(3) . . . . ?
Mo6 Mo2 Mo8 O5 83.0(2) . . . . ?
O4 Mo2 Mo8 O22 96.4(4) . . . . ?
O9 Mo2 Mo8 O22 -157.3(5) . . . . ?
O3 Mo2 Mo8 O22 -149.9(5) . . . . ?
O15 Mo2 Mo8 O22 -8.3(4) . . . . ?
O19 Mo2 Mo8 O22 -73.3(4) . . . . ?
Mo6 Mo2 Mo8 O22 7.0(3) . . . . ?
O18 Mo4 O2 Os1 116.5(9) . . . . ?
O1 Mo4 O2 Os1 -134.2(9) . . . . ?
O5 Mo4 O2 Os1 -5.3(14) . . . . ?
O19 Mo4 O2 Os1 19.0(9) . . . . ?
O3 Mo4 O2 Os1 -52.3(9) . . . . ?
Mo5 Mo4 O2 Os1 26.0(10) . . . . ?
O9 Os1 O2 Mo4 38.9(9) . . . . ?
O17 Os1 O2 Mo4 -44.0(9) . . . . ?
S3 Os1 O2 Mo4 57(3) . . . . ?
S1 Os1 O2 Mo4 -131.5(9) . . . . ?
S2 Os1 O2 Mo4 132.0(9) . . . . ?
O4 Mo2 O3 Mo8 70.2(5) . . . . ?
O9 Mo2 O3 Mo8 174.5(4) . . . . ?
O15 Mo2 O3 Mo8 -72.9(8) . . . . ?
O22 Mo2 O3 Mo8 -21.9(4) . . . . ?
O19 Mo2 O3 Mo8 -95.8(4) . . . . ?
Mo6 Mo2 O3 Mo8 -29.1(5) . . . . ?
O4 Mo2 O3 Mo4 -175.1(4) . . . . ?
O9 Mo2 O3 Mo4 -70.8(4) . . . . ?
O15 Mo2 O3 Mo4 41.8(8) . . . . ?
O22 Mo2 O3 Mo4 92.8(4) . . . . ?
O19 Mo2 O3 Mo4 18.8(3) . . . . ?
Mo8 Mo2 O3 Mo4 114.7(5) . . . . ?
Mo6 Mo2 O3 Mo4 85.6(4) . . . . ?
O16 Mo8 O3 Mo2 -177.5(4) . . . . ?
O14 Mo8 O3 Mo2 -71.6(5) . . . . ?
O11 Mo8 O3 Mo2 47.8(8) . . . . ?
O5 Mo8 O3 Mo2 97.7(4) . . . . ?
O22 Mo8 O3 Mo2 20.6(3) . . . . ?
O16 Mo8 O3 Mo4 68.2(4) . . . . ?
O14 Mo8 O3 Mo4 174.1(4) . . . . ?
O11 Mo8 O3 Mo4 -66.5(7) . . . . ?
O5 Mo8 O3 Mo4 -16.6(3) . . . . ?
O22 Mo8 O3 Mo4 -93.7(4) . . . . ?
Mo2 Mo8 O3 Mo4 -114.3(5) . . . . ?
O18 Mo4 O3 Mo2 -80.5(13) . . . . ?
O1 Mo4 O3 Mo2 164.2(4) . . . . ?
O2 Mo4 O3 Mo2 60.3(4) . . . . ?
O5 Mo4 O3 Mo2 -97.2(4) . . . . ?
O19 Mo4 O3 Mo2 -21.5(3) . . . . ?
Mo5 Mo4 O3 Mo2 -61.3(3) . . . . ?
O18 Mo4 O3 Mo8 35.3(14) . . . . ?
O1 Mo4 O3 Mo8 -80.0(4) . . . . ?
O2 Mo4 O3 Mo8 176.1(4) . . . . ?
O5 Mo4 O3 Mo8 18.6(3) . . . . ?
O19 Mo4 O3 Mo8 94.3(4) . . . . ?
Mo5 Mo4 O3 Mo8 54.5(3) . . . . ?
O13 Mo5 O5 Mo4 77.3(4) . . . . ?
O21 Mo5 O5 Mo4 -175.7(4) . . . . ?
O23 Mo5 O5 Mo4 -53.0(8) . . . . ?
O19 Mo5 O5 Mo4 -24.1(3) . . . . ?
O22 Mo5 O5 Mo4 -98.5(4) . . . . ?
Mo3 Mo5 O5 Mo4 -19.0(4) . . . . ?
O13 Mo5 O5 Mo8 -169.8(4) . . . . ?
O21 Mo5 O5 Mo8 -62.8(4) . . . . ?
O23 Mo5 O5 Mo8 59.9(8) . . . . ?
O19 Mo5 O5 Mo8 88.8(4) . . . . ?
O22 Mo5 O5 Mo8 14.4(3) . . . . ?
Mo4 Mo5 O5 Mo8 112.9(5) . . . . ?
Mo3 Mo5 O5 Mo8 93.9(3) . . . . ?
O18 Mo4 O5 Mo5 -74.4(4) . . . . ?
O1 Mo4 O5 Mo5 -179.9(4) . . . . ?
O2 Mo4 O5 Mo5 49.5(9) . . . . ?
O19 Mo4 O5 Mo5 23.9(3) . . . . ?
O3 Mo4 O5 Mo5 100.7(4) . . . . ?
O18 Mo4 O5 Mo8 169.1(4) . . . . ?
O1 Mo4 O5 Mo8 63.6(4) . . . . ?
O2 Mo4 O5 Mo8 -67.0(8) . . . . ?
O19 Mo4 O5 Mo8 -92.6(4) . . . . ?
O3 Mo4 O5 Mo8 -15.8(3) . . . . ?
Mo5 Mo4 O5 Mo8 -116.5(5) . . . . ?
O16 Mo8 O5 Mo5 163.6(5) . . . . ?
O14 Mo8 O5 Mo5 -50.5(16) . . . . ?
O11 Mo8 O5 Mo5 62.1(4) . . . . ?
O3 Mo8 O5 Mo5 -93.8(4) . . . . ?
O22 Mo8 O5 Mo5 -15.3(3) . . . . ?
Mo2 Mo8 O5 Mo5 -58.5(3) . . . . ?
O16 Mo8 O5 Mo4 -84.0(4) . . . . ?
O14 Mo8 O5 Mo4 62.0(16) . . . . ?
O11 Mo8 O5 Mo4 174.5(4) . . . . ?
O3 Mo8 O5 Mo4 18.7(3) . . . . ?
O22 Mo8 O5 Mo4 97.1(4) . . . . ?
Mo2 Mo8 O5 Mo4 53.9(3) . . . . ?
O20 Mo6 O8 Mo7 -179.0(5) . . . . ?
O10 Mo6 O8 Mo7 -72.0(5) . . . . ?
O15 Mo6 O8 Mo7 45.5(9) . . . . ?
O23 Mo6 O8 Mo7 93.8(4) . . . . ?
O22 Mo6 O8 Mo7 19.2(4) . . . . ?
Mo2 Mo6 O8 Mo7 17.4(5) . . . . ?
O24 Mo7 O8 Mo6 178.8(5) . . . . ?
O12 Mo7 O8 Mo6 71.7(5) . . . . ?
O11 Mo7 O8 Mo6 -50.5(8) . . . . ?
O21 Mo7 O8 Mo6 -93.9(5) . . . . ?
O22 Mo7 O8 Mo6 -18.9(4) . . . . ?
O4 Mo2 O9 Os1 -178.2(6) . . . . ?
O3 Mo2 O9 Os1 76.8(6) . . . . ?
O15 Mo2 O9 Os1 -74.3(7) . . . . ?
O22 Mo2 O9 Os1 1.3(17) . . . . ?
O19 Mo2 O9 Os1 1.3(6) . . . . ?
Mo8 Mo2 O9 Os1 81.2(7) . . . . ?
Mo6 Mo2 O9 Os1 -77.4(7) . . . . ?
O17 Os1 O9 Mo2 46.8(6) . . . . ?
O2 Os1 O9 Mo2 -46.2(6) . . . . ?
S3 Os1 O9 Mo2 135.4(6) . . . . ?
S1 Os1 O9 Mo2 13.6(18) . . . . ?
S2 Os1 O9 Mo2 -130.3(6) . . . . ?
O16 Mo8 O11 Mo7 179.9(5) . . . . ?
O14 Mo8 O11 Mo7 72.9(5) . . . . ?
O3 Mo8 O11 Mo7 -45.3(9) . . . . ?
O5 Mo8 O11 Mo7 -92.5(5) . . . . ?
O22 Mo8 O11 Mo7 -18.3(4) . . . . ?
Mo2 Mo8 O11 Mo7 -16.1(6) . . . . ?
O24 Mo7 O11 Mo8 -179.7(5) . . . . ?
O12 Mo7 O11 Mo8 -72.2(6) . . . . ?
O8 Mo7 O11 Mo8 49.8(8) . . . . ?
O21 Mo7 O11 Mo8 93.1(5) . . . . ?
O22 Mo7 O11 Mo8 18.2(4) . . . . ?
O4 Mo2 O15 Mo6 -71.8(5) . . . . ?
O9 Mo2 O15 Mo6 -176.0(4) . . . . ?
O3 Mo2 O15 Mo6 71.5(8) . . . . ?
O22 Mo2 O15 Mo6 20.4(4) . . . . ?
O19 Mo2 O15 Mo6 94.4(4) . . . . ?
Mo8 Mo2 O15 Mo6 26.6(5) . . . . ?
O4 Mo2 O15 Mo3 175.1(4) . . . . ?
O9 Mo2 O15 Mo3 70.9(4) . . . . ?
O3 Mo2 O15 Mo3 -41.6(8) . . . . ?
O22 Mo2 O15 Mo3 -92.7(4) . . . . ?
O19 Mo2 O15 Mo3 -18.7(3) . . . . ?
Mo8 Mo2 O15 Mo3 -86.5(4) . . . . ?
Mo6 Mo2 O15 Mo3 -113.1(5) . . . . ?
O20 Mo6 O15 Mo2 178.7(5) . . . . ?
O10 Mo6 O15 Mo2 72.6(5) . . . . ?
O8 Mo6 O15 Mo2 -45.9(8) . . . . ?
O23 Mo6 O15 Mo2 -96.5(4) . . . . ?
O22 Mo6 O15 Mo2 -19.2(4) . . . . ?
O20 Mo6 O15 Mo3 -67.9(5) . . . . ?
O10 Mo6 O15 Mo3 -174.0(4) . . . . ?
O8 Mo6 O15 Mo3 67.6(7) . . . . ?
O23 Mo6 O15 Mo3 16.9(3) . . . . ?
O22 Mo6 O15 Mo3 94.2(4) . . . . ?
Mo2 Mo6 O15 Mo3 113.4(5) . . . . ?
O7 Mo3 O15 Mo2 64.4(14) . . . . ?
O6 Mo3 O15 Mo2 -168.6(4) . . . . ?
O17 Mo3 O15 Mo2 -63.9(4) . . . . ?
O23 Mo3 O15 Mo2 96.4(4) . . . . ?
O19 Mo3 O15 Mo2 21.2(3) . . . . ?
Mo5 Mo3 O15 Mo2 61.0(3) . . . . ?
O7 Mo3 O15 Mo6 -51.1(15) . . . . ?
O6 Mo3 O15 Mo6 75.9(4) . . . . ?
O17 Mo3 O15 Mo6 -179.4(4) . . . . ?
O23 Mo3 O15 Mo6 -19.0(3) . . . . ?
O19 Mo3 O15 Mo6 -94.2(4) . . . . ?
Mo5 Mo3 O15 Mo6 -54.4(3) . . . . ?
O7 Mo3 O17 Os1 -101.2(8) . . . . ?
O6 Mo3 O17 Os1 149.8(8) . . . . ?
O23 Mo3 O17 Os1 26.3(13) . . . . ?
O19 Mo3 O17 Os1 -5.6(8) . . . . ?
O15 Mo3 O17 Os1 66.0(8) . . . . ?
Mo5 Mo3 O17 Os1 -9.5(9) . . . . ?
O9 Os1 O17 Mo3 -51.6(8) . . . . ?
O2 Os1 O17 Mo3 32.3(8) . . . . ?
S3 Os1 O17 Mo3 -142.5(8) . . . . ?
S1 Os1 O17 Mo3 122.3(8) . . . . ?
S2 Os1 O17 Mo3 -19(3) . . . . ?
O13 Mo5 O19 Mo4 -74.2(4) . . . . ?
O21 Mo5 O19 Mo4 104.3(7) . . . . ?
O23 Mo5 O19 Mo4 -172.4(4) . . . . ?
O5 Mo5 O19 Mo4 23.3(3) . . . . ?
O22 Mo5 O19 Mo4 105.2(4) . . . . ?
Mo3 Mo5 O19 Mo4 -149.8(5) . . . . ?
O13 Mo5 O19 Mo3 75.6(4) . . . . ?
O21 Mo5 O19 Mo3 -105.9(7) . . . . ?
O23 Mo5 O19 Mo3 -22.6(3) . . . . ?
O5 Mo5 O19 Mo3 173.1(4) . . . . ?
O22 Mo5 O19 Mo3 -105.0(4) . . . . ?
Mo4 Mo5 O19 Mo3 149.8(5) . . . . ?
O13 Mo5 O19 Mo2 -179.2(4) . . . . ?
O21 Mo5 O19 Mo2 -0.6(9) . . . . ?
O23 Mo5 O19 Mo2 82.6(4) . . . . ?
O5 Mo5 O19 Mo2 -81.6(4) . . . . ?
O22 Mo5 O19 Mo2 0.3(3) . . . . ?
Mo4 Mo5 O19 Mo2 -104.9(4) . . . . ?
Mo3 Mo5 O19 Mo2 105.3(4) . . . . ?
O18 Mo4 O19 Mo5 68.8(4) . . . . ?
O1 Mo4 O19 Mo5 -83.8(8) . . . . ?
O2 Mo4 O19 Mo5 170.4(4) . . . . ?
O5 Mo4 O19 Mo5 -21.9(3) . . . . ?
O3 Mo4 O19 Mo5 -96.1(3) . . . . ?
O18 Mo4 O19 Mo3 -53.1(8) . . . . ?
O1 Mo4 O19 Mo3 154.3(7) . . . . ?
O2 Mo4 O19 Mo3 48.5(7) . . . . ?
O5 Mo4 O19 Mo3 -143.9(8) . . . . ?
O3 Mo4 O19 Mo3 141.9(8) . . . . ?
Mo5 Mo4 O19 Mo3 -121.9(9) . . . . ?
O18 Mo4 O19 Mo2 -178.2(4) . . . . ?
O1 Mo4 O19 Mo2 29.2(9) . . . . ?
O2 Mo4 O19 Mo2 -76.6(4) . . . . ?
O5 Mo4 O19 Mo2 91.0(3) . . . . ?
O3 Mo4 O19 Mo2 16.9(3) . . . . ?
Mo5 Mo4 O19 Mo2 113.0(4) . . . . ?
O7 Mo3 O19 Mo5 -72.8(4) . . . . ?
O6 Mo3 O19 Mo5 73.2(9) . . . . ?
O17 Mo3 O19 Mo5 -174.9(4) . . . . ?
O23 Mo3 O19 Mo5 21.3(3) . . . . ?
O15 Mo3 O19 Mo5 96.2(4) . . . . ?
O7 Mo3 O19 Mo4 49.1(8) . . . . ?
O6 Mo3 O19 Mo4 -164.8(7) . . . . ?
O17 Mo3 O19 Mo4 -52.9(7) . . . . ?
O23 Mo3 O19 Mo4 143.2(8) . . . . ?
O15 Mo3 O19 Mo4 -141.8(8) . . . . ?
Mo5 Mo3 O19 Mo4 121.9(9) . . . . ?
O7 Mo3 O19 Mo2 174.1(4) . . . . ?
O6 Mo3 O19 Mo2 -39.8(10) . . . . ?
O17 Mo3 O19 Mo2 72.1(4) . . . . ?
O23 Mo3 O19 Mo2 -91.8(3) . . . . ?
O15 Mo3 O19 Mo2 -16.8(3) . . . . ?
Mo5 Mo3 O19 Mo2 -113.1(4) . . . . ?
O4 Mo2 O19 Mo5 -2.3(17) . . . . ?
O9 Mo2 O19 Mo5 179.7(4) . . . . ?
O3 Mo2 O19 Mo5 83.9(4) . . . . ?
O15 Mo2 O19 Mo5 -84.0(4) . . . . ?
O22 Mo2 O19 Mo5 -0.3(3) . . . . ?
Mo8 Mo2 O19 Mo5 47.3(3) . . . . ?
Mo6 Mo2 O19 Mo5 -47.6(3) . . . . ?
O4 Mo2 O19 Mo4 -106.8(15) . . . . ?
O9 Mo2 O19 Mo4 75.2(4) . . . . ?
O3 Mo2 O19 Mo4 -20.6(3) . . . . ?
O15 Mo2 O19 Mo4 171.5(4) . . . . ?
O22 Mo2 O19 Mo4 -104.8(4) . . . . ?
Mo8 Mo2 O19 Mo4 -57.3(2) . . . . ?
Mo6 Mo2 O19 Mo4 -152.1(3) . . . . ?
O4 Mo2 O19 Mo3 102.3(15) . . . . ?
O9 Mo2 O19 Mo3 -75.7(4) . . . . ?
O3 Mo2 O19 Mo3 -171.5(4) . . . . ?
O15 Mo2 O19 Mo3 20.6(3) . . . . ?
O22 Mo2 O19 Mo3 104.3(4) . . . . ?
Mo8 Mo2 O19 Mo3 151.9(3) . . . . ?
Mo6 Mo2 O19 Mo3 57.0(2) . . . . ?
O13 Mo5 O21 Mo7 180.0(4) . . . . ?
O23 Mo5 O21 Mo7 -75.7(5) . . . . ?
O5 Mo5 O21 Mo7 76.7(5) . . . . ?
O19 Mo5 O21 Mo7 1.4(10) . . . . ?
O22 Mo5 O21 Mo7 0.6(4) . . . . ?
Mo4 Mo5 O21 Mo7 72.6(6) . . . . ?
Mo3 Mo5 O21 Mo7 -70.9(6) . . . . ?
O24 Mo7 O21 Mo5 179.3(5) . . . . ?
O12 Mo7 O21 Mo5 2.5(19) . . . . ?
O8 Mo7 O21 Mo5 77.5(5) . . . . ?
O11 Mo7 O21 Mo5 -78.6(5) . . . . ?
O22 Mo7 O21 Mo5 -0.6(4) . . . . ?
O4 Mo2 O22 Mo6 85.1(4) . . . . ?
O9 Mo2 O22 Mo6 -94.4(12) . . . . ?
O3 Mo2 O22 Mo6 -172.1(3) . . . . ?
O15 Mo2 O22 Mo6 -16.4(3) . . . . ?
O19 Mo2 O22 Mo6 -94.4(3) . . . . ?
Mo8 Mo2 O22 Mo6 170.3(4) . . . . ?
O4 Mo2 O22 Mo8 -85.2(4) . . . . ?
O9 Mo2 O22 Mo8 95.3(12) . . . . ?
O3 Mo2 O22 Mo8 17.6(3) . . . . ?
O15 Mo2 O22 Mo8 173.3(4) . . . . ?
O19 Mo2 O22 Mo8 95.3(3) . . . . ?
Mo6 Mo2 O22 Mo8 -170.3(4) . . . . ?
O4 Mo2 O22 Mo7 -1.1(16) . . . . ?
O9 Mo2 O22 Mo7 179.4(12) . . . . ?
O3 Mo2 O22 Mo7 101.6(15) . . . . ?
O15 Mo2 O22 Mo7 -102.7(15) . . . . ?
O19 Mo2 O22 Mo7 179.3(16) . . . . ?
Mo8 Mo2 O22 Mo7 84.1(15) . . . . ?
Mo6 Mo2 O22 Mo7 -86.3(15) . . . . ?
O4 Mo2 O22 Mo5 179.8(4) . . . . ?
O9 Mo2 O22 Mo5 0.3(14) . . . . ?
O3 Mo2 O22 Mo5 -77.4(4) . . . . ?
O15 Mo2 O22 Mo5 78.3(4) . . . . ?
O19 Mo2 O22 Mo5 0.3(3) . . . . ?
Mo8 Mo2 O22 Mo5 -95.0(4) . . . . ?
Mo6 Mo2 O22 Mo5 94.7(4) . . . . ?
O20 Mo6 O22 Mo2 95.9(13) . . . . ?
O10 Mo6 O22 Mo2 -78.8(4) . . . . ?
O8 Mo6 O22 Mo2 -177.7(4) . . . . ?
O15 Mo6 O22 Mo2 16.3(3) . . . . ?
O23 Mo6 O22 Mo2 93.8(3) . . . . ?
O20 Mo6 O22 Mo8 -167(2) . . . . ?
O10 Mo6 O22 Mo8 18(2) . . . . ?
O8 Mo6 O22 Mo8 -80(2) . . . . ?
O15 Mo6 O22 Mo8 114(2) . . . . ?
O23 Mo6 O22 Mo8 -169(2) . . . . ?
Mo2 Mo6 O22 Mo8 97(2) . . . . ?
O20 Mo6 O22 Mo7 -100.5(13) . . . . ?
O10 Mo6 O22 Mo7 84.9(4) . . . . ?
O8 Mo6 O22 Mo7 -14.1(3) . . . . ?
O15 Mo6 O22 Mo7 179.9(4) . . . . ?
O23 Mo6 O22 Mo7 -102.5(3) . . . . ?
Mo2 Mo6 O22 Mo7 163.6(4) . . . . ?
O20 Mo6 O22 Mo5 -9.5(14) . . . . ?
O10 Mo6 O22 Mo5 175.8(4) . . . . ?
O8 Mo6 O22 Mo5 76.9(3) . . . . ?
O15 Mo6 O22 Mo5 -89.1(3) . . . . ?
O23 Mo6 O22 Mo5 -11.6(3) . . . . ?
Mo2 Mo6 O22 Mo5 -105.4(4) . . . . ?
O16 Mo8 O22 Mo2 -97.5(12) . . . . ?
O14 Mo8 O22 Mo2 77.2(4) . . . . ?
O11 Mo8 O22 Mo2 177.1(4) . . . . ?
O3 Mo8 O22 Mo2 -17.4(3) . . . . ?
O5 Mo8 O22 Mo2 -93.9(3) . . . . ?
O16 Mo8 O22 Mo6 165(2) . . . . ?
O14 Mo8 O22 Mo6 -20(2) . . . . ?
O11 Mo8 O22 Mo6 80(2) . . . . ?
O3 Mo8 O22 Mo6 -115(2) . . . . ?
O5 Mo8 O22 Mo6 169(2) . . . . ?
Mo2 Mo8 O22 Mo6 -97(2) . . . . ?
O16 Mo8 O22 Mo7 98.9(12) . . . . ?
O14 Mo8 O22 Mo7 -86.5(4) . . . . ?
O11 Mo8 O22 Mo7 13.4(3) . . . . ?
O3 Mo8 O22 Mo7 178.9(3) . . . . ?
O5 Mo8 O22 Mo7 102.4(3) . . . . ?
Mo2 Mo8 O22 Mo7 -163.7(4) . . . . ?
O16 Mo8 O22 Mo5 7.9(13) . . . . ?
O14 Mo8 O22 Mo5 -177.5(4) . . . . ?
O11 Mo8 O22 Mo5 -77.5(3) . . . . ?
O3 Mo8 O22 Mo5 88.0(3) . . . . ?
O5 Mo8 O22 Mo5 11.5(3) . . . . ?
Mo2 Mo8 O22 Mo5 105.4(4) . . . . ?
O24 Mo7 O22 Mo2 -179.0(14) . . . . ?
O12 Mo7 O22 Mo2 2.1(16) . . . . ?
O8 Mo7 O22 Mo2 100.6(15) . . . . ?
O11 Mo7 O22 Mo2 -97.6(15) . . . . ?
O21 Mo7 O22 Mo2 -178.7(16) . . . . ?
O24 Mo7 O22 Mo6 94.3(13) . . . . ?
O12 Mo7 O22 Mo6 -84.6(4) . . . . ?
O8 Mo7 O22 Mo6 13.9(3) . . . . ?
O11 Mo7 O22 Mo6 175.7(4) . . . . ?
O21 Mo7 O22 Mo6 94.6(3) . . . . ?
O24 Mo7 O22 Mo8 -94.7(13) . . . . ?
O12 Mo7 O22 Mo8 86.5(4) . . . . ?
O8 Mo7 O22 Mo8 -175.0(4) . . . . ?
O11 Mo7 O22 Mo8 -13.2(3) . . . . ?
O21 Mo7 O22 Mo8 -94.3(3) . . . . ?
O24 Mo7 O22 Mo5 0.1(14) . . . . ?
O12 Mo7 O22 Mo5 -178.8(4) . . . . ?
O8 Mo7 O22 Mo5 -80.3(3) . . . . ?
O11 Mo7 O22 Mo5 81.5(3) . . . . ?
O21 Mo7 O22 Mo5 0.4(3) . . . . ?
O13 Mo5 O22 Mo2 7(5) . . . . ?
O21 Mo5 O22 Mo2 179.3(4) . . . . ?
O23 Mo5 O22 Mo2 -78.6(4) . . . . ?
O5 Mo5 O22 Mo2 78.1(4) . . . . ?
O19 Mo5 O22 Mo2 -0.3(3) . . . . ?
Mo4 Mo5 O22 Mo2 39.0(3) . . . . ?
Mo3 Mo5 O22 Mo2 -39.8(3) . . . . ?
O13 Mo5 O22 Mo6 99(5) . . . . ?
O21 Mo5 O22 Mo6 -88.6(4) . . . . ?
O23 Mo5 O22 Mo6 13.6(3) . . . . ?
O5 Mo5 O22 Mo6 170.3(4) . . . . ?
O19 Mo5 O22 Mo6 91.9(3) . . . . ?
Mo4 Mo5 O22 Mo6 131.2(2) . . . . ?
Mo3 Mo5 O22 Mo6 52.4(2) . . . . ?
O13 Mo5 O22 Mo8 -85(5) . . . . ?
O21 Mo5 O22 Mo8 87.7(4) . . . . ?
O23 Mo5 O22 Mo8 -170.1(4) . . . . ?
O5 Mo5 O22 Mo8 -13.4(3) . . . . ?
O19 Mo5 O22 Mo8 -91.9(3) . . . . ?
Mo4 Mo5 O22 Mo8 -52.5(2) . . . . ?
Mo3 Mo5 O22 Mo8 -131.4(2) . . . . ?
O13 Mo5 O22 Mo7 -173(5) . . . . ?
O21 Mo5 O22 Mo7 -0.5(3) . . . . ?
O23 Mo5 O22 Mo7 101.7(3) . . . . ?
O5 Mo5 O22 Mo7 -101.6(3) . . . . ?
O19 Mo5 O22 Mo7 180.0(4) . . . . ?
Mo4 Mo5 O22 Mo7 -140.7(2) . . . . ?
Mo3 Mo5 O22 Mo7 140.5(2) . . . . ?
O13 Mo5 O23 Mo3 -77.6(4) . . . . ?
O21 Mo5 O23 Mo3 175.0(4) . . . . ?
O5 Mo5 O23 Mo3 52.6(8) . . . . ?
O19 Mo5 O23 Mo3 23.6(3) . . . . ?
O22 Mo5 O23 Mo3 98.0(4) . . . . ?
Mo4 Mo5 O23 Mo3 18.1(4) . . . . ?
O13 Mo5 O23 Mo6 169.9(4) . . . . ?
O21 Mo5 O23 Mo6 62.5(4) . . . . ?
O5 Mo5 O23 Mo6 -60.0(8) . . . . ?
O19 Mo5 O23 Mo6 -88.9(4) . . . . ?
O22 Mo5 O23 Mo6 -14.5(3) . . . . ?
Mo4 Mo5 O23 Mo6 -94.4(3) . . . . ?
Mo3 Mo5 O23 Mo6 -112.5(5) . . . . ?
O7 Mo3 O23 Mo5 71.5(5) . . . . ?
O6 Mo3 O23 Mo5 176.7(4) . . . . ?
O17 Mo3 O23 Mo5 -57.3(8) . . . . ?
O19 Mo3 O23 Mo5 -23.4(3) . . . . ?
O15 Mo3 O23 Mo5 -100.0(4) . . . . ?
O7 Mo3 O23 Mo6 -172.2(4) . . . . ?
O6 Mo3 O23 Mo6 -67.1(4) . . . . ?
O17 Mo3 O23 Mo6 58.9(8) . . . . ?
O19 Mo3 O23 Mo6 92.8(4) . . . . ?
O15 Mo3 O23 Mo6 16.2(3) . . . . ?
Mo5 Mo3 O23 Mo6 116.2(5) . . . . ?
O20 Mo6 O23 Mo5 -163.8(5) . . . . ?
O10 Mo6 O23 Mo5 45.9(16) . . . . ?
O8 Mo6 O23 Mo5 -62.1(4) . . . . ?
O15 Mo6 O23 Mo5 93.8(4) . . . . ?
O22 Mo6 O23 Mo5 15.6(3) . . . . ?
Mo2 Mo6 O23 Mo5 58.5(3) . . . . ?
O20 Mo6 O23 Mo3 83.1(4) . . . . ?
O10 Mo6 O23 Mo3 -67.1(16) . . . . ?
O8 Mo6 O23 Mo3 -175.2(4) . . . . ?
O15 Mo6 O23 Mo3 -19.3(3) . . . . ?
O22 Mo6 O23 Mo3 -97.5(4) . . . . ?
Mo2 Mo6 O23 Mo3 -54.6(3) . . . . ?
O9 Os1 S1 O100 -151.9(12) . . . . ?
O17 Os1 S1 O100 175.1(5) . . . . ?
O2 Os1 S1 O100 -92.6(5) . . . . ?
S3 Os1 S1 O100 86.6(5) . . . . ?
S2 Os1 S1 O100 -8.2(5) . . . . ?
O9 Os1 S1 C101 -28.4(13) . . . . ?
O17 Os1 S1 C101 -61.5(6) . . . . ?
O2 Os1 S1 C101 30.8(6) . . . . ?
S3 Os1 S1 C101 -149.9(5) . . . . ?
S2 Os1 S1 C101 115.2(5) . . . . ?
O9 Os1 S1 C102 80.3(13) . . . . ?
O17 Os1 S1 C102 47.3(6) . . . . ?
O2 Os1 S1 C102 139.6(6) . . . . ?
S3 Os1 S1 C102 -41.2(5) . . . . ?
S2 Os1 S1 C102 -136.0(5) . . . . ?
O9 Os1 S2 O200 -116.1(5) . . . . ?
O17 Os1 S2 O200 -149(3) . . . . ?
O2 Os1 S2 O200 159.9(5) . . . . ?
S3 Os1 S2 O200 -25.1(5) . . . . ?
S1 Os1 S2 O200 70.5(5) . . . . ?
O9 Os1 S2 C202 117.2(6) . . . . ?
O17 Os1 S2 C202 85(3) . . . . ?
O2 Os1 S2 C202 33.3(6) . . . . ?
S3 Os1 S2 C202 -151.8(5) . . . . ?
S1 Os1 S2 C202 -56.2(5) . . . . ?
O9 Os1 S2 C201 8.0(5) . . . . ?
O17 Os1 S2 C201 -25(3) . . . . ?
O2 Os1 S2 C201 -75.9(6) . . . . ?
S3 Os1 S2 C201 99.0(5) . . . . ?
S1 Os1 S2 C201 -165.3(5) . . . . ?
O9 Os1 S3 O300 168.2(6) . . . . ?
O17 Os1 S3 O300 -108.7(6) . . . . ?
O2 Os1 S3 O300 150(3) . . . . ?
S1 Os1 S3 O300 -21.4(6) . . . . ?
S2 Os1 S3 O300 75.6(6) . . . . ?
O9 Os1 S3 C301 -67.3(7) . . . . ?
O17 Os1 S3 C301 15.8(7) . . . . ?
O2 Os1 S3 C301 -85(3) . . . . ?
S1 Os1 S3 C301 103.2(6) . . . . ?
S2 Os1 S3 C301 -159.9(6) . . . . ?
O9 Os1 S3 C302 41.7(6) . . . . ?
O17 Os1 S3 C302 124.8(6) . . . . ?
O2 Os1 S3 C302 24(3) . . . . ?
S1 Os1 S3 C302 -147.9(5) . . . . ?
S2 Os1 S3 C302 -50.9(5) . . . . ?
